data_4122997
loop_
_publ_author_name
'Schley, Nathan D.'
'Fu, Gregory C.'

_publ_section_title
;
 Nickel-Catalyzed Negishi Arylations of Propargylic Bromides:
 A&#x00A0;Mechanistic Investigation.
;
_journal_name_full 'Journal of the American Chemical Society'
_journal_page_first 141117163347008
_journal_paper_doi 10.1021/ja508718m
_journal_year 2014
_chemical_absolute_configuration rmad
_chemical_formula_moiety 'C23 H28 N3 Ni O2, C32 H12 B F24, 2(C6 H6)'
_chemical_formula_sum 'C67 H52 B F24 N3 Ni O2'
_chemical_formula_weight 1456.63
_chemical_name_systematic
;
 ?
;
_space_group_crystal_system orthorhombic
_space_group_IT_number 19
_space_group_name_Hall 'P 2ac 2ab'
_space_group_name_H-M_alt 'P 21 21 21'
_symmetry_space_group_name_Hall 'P 2ac 2ab'
_symmetry_space_group_name_H-M 'P 21 21 21'
_atom_sites_solution_hydrogens geom
_atom_sites_solution_primary direct
_audit_creation_date 2014-02-11
_audit_creation_method
;
Olex2 1.2
(compiled 2013.12.10 svn.r2850 for OlexSys, GUI svn.r4736)
;
_cell_angle_alpha 90
_cell_angle_beta 90
_cell_angle_gamma 90
_cell_formula_units_Z 4
_cell_length_a 13.0108(13)
_cell_length_b 13.0547(13)
_cell_length_c 37.484(4)
_cell_measurement_reflns_used 9038
_cell_measurement_temperature 100
_cell_measurement_theta_max 25.23
_cell_measurement_theta_min 2.28
_cell_volume 6366.7(11)
_computing_cell_refinement 'SAINT v6.45A (Bruker, 2003)'
_computing_data_reduction 'SAINT v8.27A (Bruker, 2012)'
_computing_molecular_graphics 'Olex2 (Dolomanov et al., 2009)'
_computing_publication_material 'Olex2 (Dolomanov et al., 2009)'
_computing_structure_refinement 'ShelXL (Sheldrick, 2008)'
_computing_structure_solution 'XS (Sheldrick, 2008)'
_diffrn_ambient_temperature 100
_diffrn_measured_fraction_theta_full 1.000
_diffrn_measured_fraction_theta_max 0.994
_diffrn_measurement_device_type 'Bruker APEX-II CCD'
_diffrn_measurement_method '\f and \w scans'
_diffrn_radiation_monochromator graphite
_diffrn_radiation_type MoK\a
_diffrn_radiation_wavelength 0.71073
_diffrn_reflns_av_R_equivalents 0.0552
_diffrn_reflns_av_unetI/netI 0.0443
_diffrn_reflns_Laue_measured_fraction_full 1.000
_diffrn_reflns_Laue_measured_fraction_max 0.994
_diffrn_reflns_limit_h_max 16
_diffrn_reflns_limit_h_min -16
_diffrn_reflns_limit_k_max 16
_diffrn_reflns_limit_k_min -16
_diffrn_reflns_limit_l_max 48
_diffrn_reflns_limit_l_min -48
_diffrn_reflns_number 79002
_diffrn_reflns_point_group_measured_fraction_full 1.000
_diffrn_reflns_point_group_measured_fraction_max 0.993
_diffrn_reflns_theta_full 25.000
_diffrn_reflns_theta_max 27.673
_diffrn_reflns_theta_min 1.652
_diffrn_standards_number 0
_exptl_absorpt_coefficient_mu 0.423
_exptl_absorpt_correction_T_max 1.0000
_exptl_absorpt_correction_T_min 0.9023
_exptl_absorpt_correction_type multi-scan
_exptl_absorpt_process_details
;
SADABS-2012/1 (Bruker,2012) was used for absorption correction.
wR2(int) was 0.0586 before and 0.0536 after correction.
The Ratio of minimum to maximum transmission is 0.9023.
The \l/2 correction factor is 0.0015.
;
_exptl_crystal_colour red
_exptl_crystal_colour_primary red
_exptl_crystal_density_diffrn 1.520
_exptl_crystal_description prism
_exptl_crystal_F_000 2960
_exptl_crystal_size_max 0.3
_exptl_crystal_size_mid 0.15
_exptl_crystal_size_min 0.15
_refine_diff_density_max 0.395
_refine_diff_density_min -0.283
_refine_diff_density_rms 0.053
_refine_ls_abs_structure_details
;
 Flack x determined using 4721 quotients [(I+)-(I-)]/[(I+)+(I-)]
 (Parsons and Flack (2004), Acta Cryst. A60, s61).
;
_refine_ls_abs_structure_Flack -0.017(4)
_refine_ls_extinction_method none
_refine_ls_goodness_of_fit_ref 1.026
_refine_ls_hydrogen_treatment mixed
_refine_ls_matrix_type full
_refine_ls_number_parameters 944
_refine_ls_number_reflns 14748
_refine_ls_number_restraints 85
_refine_ls_restrained_S_all 1.032
_refine_ls_R_factor_all 0.0568
_refine_ls_R_factor_gt 0.0400
_refine_ls_shift/su_max 0.018
_refine_ls_shift/su_mean 0.000
_refine_ls_structure_factor_coef Fsqd
_refine_ls_weighting_details
;
 w=1/[\s^2^(Fo^2^)+(0.0327P)^2^+2.4748P]
 where P=(Fo^2^+2Fc^2^)/3
;
_refine_ls_weighting_scheme calc
_refine_ls_wR_factor_gt 0.0777
_refine_ls_wR_factor_ref 0.0848
_reflns_Friedel_coverage 0.815
_reflns_Friedel_fraction_full 1.000
_reflns_Friedel_fraction_max 0.991
_reflns_number_gt 12078
_reflns_number_total 14748
_reflns_threshold_expression 'I > 2\s(I)'
_cod_data_source_file ja508718m_si_001.cif
_cod_data_source_block '[(i-Pr-Pybox)NiPh]BArF4'
_cod_original_cell_volume 6366.8(11)
_cod_database_code 4122997
_shelxl_version_number 2013-2
_shelx_space_group_comment
;
The symmetry employed for this shelxl refinement is uniquely defined
by the following loop, which should always be used as a source of
symmetry information in preference to the above space-group names.
They are only intended as comments.
;
_shelx_estimated_absorpt_t_max 0.939
_shelx_estimated_absorpt_t_min 0.883
_olex2_refinement_description
;
1. Fixed Uiso
 At 1.2 times of:
  All C(H) groups, All C(H,H) groups
 At 1.5 times of:
  All C(H,H,H) groups
2. Uiso/Uaniso restraints and constraints
F11A \\sim F10B \\sim F10A \\sim F12B \\sim F12A \\sim F11B \\sim F12 \\sim F10
\\sim F11: within 1.7A with sigma of 0.002 and sigma for terminal atoms of 0.004
3. Others
 1*[Sof(F10)+Sof(F11)+Sof(F12)]+1*[Sof(F10A)+Sof(F11A)+Sof(F12A)]+1*[Sof(F10B)+
 Sof(F11B)+Sof(F12B)]=1 with esd of 0.00001
 Sof(F10)=Sof(F11)=Sof(F12)=FVAR(1)
 Sof(F10A)=Sof(F11A)=Sof(F12A)=FVAR(2)
 Sof(F10B)=Sof(F11B)=Sof(F12B)=FVAR(3)
4.a Ternary CH refined with riding coordinates:
 C1(H1), C11(H11), C12(H12), C15(H15)
4.b Secondary CH2 refined with riding coordinates:
 C2(H2A,H2B), C10(H10A,H10B)
4.c Aromatic/amide H refined with riding coordinates:
 C5(H5), C6(H6), C7(H7), C19(H19), C20(H20), C21(H21), C22(H22), C23(H23),
 C25(H25), C27(H27), C29(H29), C33(H33), C35(H35), C37(H37), C41(H41), C43(H43),
  C45(H45), C49(H49), C51(H51), C53(H53), C62(H62), C63(H63), C64(H64),
 C65(H65), C66(H66), C67(H67), C56(H56), C57(H57), C58(H58), C59(H59), C60(H60),
  C61(H61)
4.d Idealised Me refined as rotating group:
 C13(H13A,H13B,H13C), C14(H14A,H14B,H14C), C16(H16A,H16B,H16C), C17(H17A,H17B,
 H17C)
;

loop_
_space_group_symop_operation_xyz
'x, y, z'
'-x+1/2, -y, z+1/2'
'x+1/2, -y+1/2, -z'
'-x, y+1/2, -z+1/2'

loop_
_atom_site_label
_atom_site_type_symbol
_atom_site_fract_x
_atom_site_fract_y
_atom_site_fract_z
_atom_site_U_iso_or_equiv
_atom_site_adp_type
_atom_site_occupancy
_atom_site_site_symmetry_order
_atom_site_calc_flag
_atom_site_refinement_flags_posn
_atom_site_refinement_flags_occupancy
_atom_site_disorder_assembly
_atom_site_disorder_group
Ni1 Ni 0.19960(3) 0.49936(3) 0.61656(2) 0.01603(9) Uani 1 1 d . . . .
O1 O -0.00635(19) 0.32779(18) 0.66599(6) 0.0257(5) Uani 1 1 d . . . .
O2 O 0.42151(18) 0.65619(17) 0.66369(6) 0.0224(5) Uani 1 1 d . . . .
N1 N 0.0886(2) 0.4086(2) 0.62456(7) 0.0187(6) Uani 1 1 d . . . .
N2 N 0.20784(19) 0.4922(2) 0.66706(6) 0.0169(5) Uani 1 1 d . . . .
N3 N 0.3136(2) 0.58761(19) 0.62343(6) 0.0179(6) Uani 1 1 d . . . .
C1 C 0.0145(3) 0.3498(3) 0.60303(9) 0.0220(7) Uani 1 1 d . . . .
H1 H -0.0228 0.3968 0.5865 0.026 Uiso 1 1 calc R . . .
C2 C -0.0600(3) 0.3099(3) 0.63192(9) 0.0255(8) Uani 1 1 d . . . .
H2A H -0.1258 0.3478 0.6312 0.031 Uiso 1 1 calc R . . .
H2B H -0.0741 0.2360 0.6285 0.031 Uiso 1 1 calc R . . .
C3 C 0.0719(3) 0.3884(3) 0.65776(8) 0.0211(7) Uani 1 1 d . . . .
C4 C 0.1415(3) 0.4327(3) 0.68454(8) 0.0207(7) Uani 1 1 d . . . .
C5 C 0.1474(3) 0.4218(3) 0.72131(9) 0.0262(8) Uani 1 1 d . . . .
H5 H 0.1004 0.3795 0.7339 0.031 Uiso 1 1 calc R . . .
C6 C 0.2244(3) 0.4749(3) 0.73892(8) 0.0273(8) Uani 1 1 d . . . .
H6 H 0.2303 0.4689 0.7641 0.033 Uiso 1 1 calc R . . .
C7 C 0.2932(3) 0.5367(3) 0.72055(8) 0.0233(7) Uani 1 1 d . . . .
H7 H 0.3460 0.5731 0.7326 0.028 Uiso 1 1 calc R . . .
C8 C 0.2818(2) 0.5432(2) 0.68382(8) 0.0183(7) Uani 1 1 d . . . .
C9 C 0.3409(2) 0.5979(2) 0.65617(8) 0.0171(7) Uani 1 1 d . . . .
C10 C 0.4624(3) 0.6877(3) 0.62893(9) 0.0231(7) Uani 1 1 d . . . .
H10A H 0.5302 0.6556 0.6245 0.028 Uiso 1 1 calc R . . .
H10B H 0.4701 0.7630 0.6278 0.028 Uiso 1 1 calc R . . .
C11 C 0.3826(3) 0.6504(3) 0.60117(8) 0.0204(7) Uani 1 1 d . . . .
H11 H 0.4177 0.6051 0.5834 0.024 Uiso 1 1 calc R . . .
C12 C 0.0700(3) 0.2664(3) 0.58150(9) 0.0271(8) Uani 1 1 d . . . .
H12 H 0.1269 0.3007 0.5681 0.032 Uiso 1 1 calc R . . .
C13 C 0.1187(3) 0.1846(3) 0.60492(10) 0.0359(9) Uani 1 1 d . . . .
H13A H 0.1607 0.2173 0.6234 0.054 Uiso 1 1 calc GR . . .
H13B H 0.1620 0.1400 0.5902 0.054 Uiso 1 1 calc GR . . .
H13C H 0.0645 0.1437 0.6162 0.054 Uiso 1 1 calc GR . . .
C14 C -0.0027(4) 0.2204(3) 0.55398(10) 0.0396(10) Uani 1 1 d . . . .
H14A H 0.0348 0.1711 0.5392 0.059 Uiso 1 1 calc GR . . .
H14B H -0.0303 0.2751 0.5388 0.059 Uiso 1 1 calc GR . . .
H14C H -0.0593 0.1856 0.5662 0.059 Uiso 1 1 calc GR . . .
C15 C 0.3243(3) 0.7341(3) 0.58129(9) 0.0279(8) Uani 1 1 d . . . .
H15 H 0.2671 0.7000 0.5680 0.033 Uiso 1 1 calc R . . .
C16 C 0.3930(4) 0.7854(3) 0.55374(10) 0.0416(11) Uani 1 1 d . . . .
H16A H 0.4504 0.8194 0.5658 0.062 Uiso 1 1 calc GR . . .
H16B H 0.3530 0.8363 0.5404 0.062 Uiso 1 1 calc GR . . .
H16C H 0.4197 0.7337 0.5372 0.062 Uiso 1 1 calc GR . . .
C17 C 0.2757(3) 0.8120(3) 0.60631(10) 0.0337(9) Uani 1 1 d . . . .
H17A H 0.2371 0.7762 0.6250 0.051 Uiso 1 1 calc GR . . .
H17B H 0.2291 0.8564 0.5928 0.051 Uiso 1 1 calc GR . . .
H17C H 0.3297 0.8537 0.6173 0.051 Uiso 1 1 calc GR . . .
C18 C 0.1920(2) 0.5051(2) 0.56648(7) 0.0186(6) Uani 1 1 d . . . .
C19 C 0.1097(3) 0.5537(3) 0.54970(9) 0.0259(8) Uani 1 1 d . . . .
H19 H 0.0566 0.5830 0.5638 0.031 Uiso 1 1 calc R . . .
C20 C 0.1042(3) 0.5598(3) 0.51290(10) 0.0364(9) Uani 1 1 d . . . .
H20 H 0.0479 0.5939 0.5019 0.044 Uiso 1 1 calc R . . .
C21 C 0.1796(3) 0.5170(3) 0.49223(9) 0.0379(10) Uani 1 1 d . . . .
H21 H 0.1755 0.5213 0.4670 0.045 Uiso 1 1 calc R . . .
C22 C 0.2612(3) 0.4679(3) 0.50794(9) 0.0332(9) Uani 1 1 d . . . .
H22 H 0.3132 0.4377 0.4936 0.040 Uiso 1 1 calc R . . .
C23 C 0.2676(3) 0.4622(3) 0.54510(9) 0.0253(8) Uani 1 1 d . . . .
H23 H 0.3245 0.4287 0.5559 0.030 Uiso 1 1 calc R . . .
F1 F 0.15465(17) 0.87299(15) 0.30759(5) 0.0289(5) Uani 1 1 d . . . .
F2 F 0.05781(16) 0.84487(15) 0.26222(5) 0.0319(5) Uani 1 1 d . . . .
F3 F 0.21301(17) 0.78779(16) 0.26309(6) 0.0341(5) Uani 1 1 d . . . .
F4 F -0.21145(16) 0.59414(19) 0.30947(6) 0.0394(6) Uani 1 1 d . . . .
F5 F -0.15219(15) 0.52874(15) 0.26175(5) 0.0265(5) Uani 1 1 d . . . .
F6 F -0.15376(18) 0.43926(18) 0.30945(7) 0.0487(7) Uani 1 1 d . . . .
F7 F 0.55403(17) 0.5439(2) 0.43444(7) 0.0507(7) Uani 1 1 d . . . .
F8 F 0.49061(18) 0.5542(2) 0.48653(6) 0.0539(7) Uani 1 1 d . . . .
F9 F 0.55735(18) 0.68519(18) 0.46212(7) 0.0464(6) Uani 1 1 d . . . .
F10 F 0.2655(7) 0.9100(6) 0.4631(2) 0.0408(19) Uani 0.405(4) 1 d . P A 1
F10A F 0.2907(13) 0.9186(13) 0.4496(4) 0.040(2) Uani 0.190(3) 1 d . P A 2
F10B F 0.2108(11) 0.9128(12) 0.4181(4) 0.0413(18) Uani 0.405(4) 1 d . P A 3
F11 F 0.1868(9) 0.9052(11) 0.4118(4) 0.0326(18) Uani 0.405(4) 1 d . P A 1
F11A F 0.1523(13) 0.8860(13) 0.4213(5) 0.0412(18) Uani 0.190(3) 1 d . P A 2
F11B F 0.0958(9) 0.8367(10) 0.4473(3) 0.0408(17) Uani 0.405(4) 1 d . P A 3
F12 F 0.1175(10) 0.8354(10) 0.4577(3) 0.0448(18) Uani 0.405(4) 1 d . P A 1
F12A F 0.1647(13) 0.8385(11) 0.4747(4) 0.0434(18) Uani 0.190(3) 1 d . P A 2
F12B F 0.2295(7) 0.8869(7) 0.4752(2) 0.0413(17) Uani 0.405(4) 1 d . P A 3
F13 F -0.11157(17) 0.45195(18) 0.48181(6) 0.0400(6) Uani 1 1 d . . . .
F14 F -0.16776(16) 0.31946(15) 0.45437(6) 0.0314(5) Uani 1 1 d . . . .
F15 F -0.16648(16) 0.46480(17) 0.42800(6) 0.0397(6) Uani 1 1 d . . . .
F16 F 0.2550(2) 0.14029(18) 0.42319(7) 0.0496(7) Uani 1 1 d . . . .
F17 F 0.2602(2) 0.2053(2) 0.47516(8) 0.0696(9) Uani 1 1 d . . . .
F18 F 0.13476(19) 0.10991(17) 0.46036(7) 0.0500(7) Uani 1 1 d . . . .
F19 F 0.18236(18) 0.24044(16) 0.26801(6) 0.0365(6) Uani 1 1 d . . . .
F20 F 0.26083(17) 0.14380(15) 0.30483(6) 0.0339(5) Uani 1 1 d . . . .
F21 F 0.3373(2) 0.1925(2) 0.25755(7) 0.0572(8) Uani 1 1 d . . . .
F22 F 0.58967(15) 0.52477(18) 0.33496(5) 0.0377(6) Uani 1 1 d . . . .
F23 F 0.54343(18) 0.5589(2) 0.28177(6) 0.0554(7) Uani 1 1 d . . . .
F24 F 0.61190(17) 0.4143(2) 0.29355(8) 0.0591(8) Uani 1 1 d . . . .
C24 C 0.1213(2) 0.5685(2) 0.34383(7) 0.0134(6) Uani 1 1 d . . . .
C25 C 0.1523(2) 0.6587(2) 0.32660(8) 0.0143(6) Uani 1 1 d . . . .
H25 H 0.2159 0.6892 0.3331 0.017 Uiso 1 1 calc R . . .
C26 C 0.0928(2) 0.7050(2) 0.30019(8) 0.0150(6) Uani 1 1 d . . . .
C27 C -0.0008(2) 0.6630(2) 0.29003(8) 0.0156(6) Uani 1 1 d . . . .
H27 H -0.0418 0.6948 0.2722 0.019 Uiso 1 1 calc R . . .
C28 C -0.0327(2) 0.5736(2) 0.30654(8) 0.0156(6) Uani 1 1 d . . . .
C29 C 0.0272(2) 0.5270(2) 0.33261(8) 0.0149(6) Uani 1 1 d . . . .
H29 H 0.0037 0.4651 0.3432 0.018 Uiso 1 1 calc R . . .
C30 C 0.1293(3) 0.8018(3) 0.28344(9) 0.0212(7) Uani 1 1 d . . . .
C31 C -0.1364(3) 0.5329(3) 0.29710(9) 0.0222(7) Uani 1 1 d . . . .
C32 C 0.2557(2) 0.5910(2) 0.39920(8) 0.0142(6) Uani 1 1 d . . . .
C33 C 0.3493(2) 0.5669(2) 0.41569(8) 0.0162(6) Uani 1 1 d . . . .
H33 H 0.3815 0.5037 0.4100 0.019 Uiso 1 1 calc R . . .
C34 C 0.3970(3) 0.6316(2) 0.43998(8) 0.0193(7) Uani 1 1 d . . . .
C35 C 0.3507(3) 0.7234(3) 0.44981(9) 0.0236(7) Uani 1 1 d . . . .
H35 H 0.3823 0.7677 0.4666 0.028 Uiso 1 1 calc R . . .
C36 C 0.2576(3) 0.7484(3) 0.43448(9) 0.0240(8) Uani 1 1 d . . . .
C37 C 0.2115(3) 0.6832(2) 0.40965(8) 0.0197(7) Uani 1 1 d . . . .
H37 H 0.1474 0.7026 0.3995 0.024 Uiso 1 1 calc R . . .
C38 C 0.4987(3) 0.6038(3) 0.45592(9) 0.0246(8) Uani 1 1 d . . . .
C39 C 0.2061(4) 0.8471(3) 0.44377(10) 0.0354(10) Uani 1 1 d . . . .
C40 C 0.1388(2) 0.4288(2) 0.39809(8) 0.0137(6) Uani 1 1 d . . . .
C41 C 0.0409(2) 0.4483(2) 0.41214(7) 0.0149(6) Uani 1 1 d . . . .
H41 H 0.0055 0.5083 0.4048 0.018 Uiso 1 1 calc R . . .
C42 C -0.0064(3) 0.3830(2) 0.43648(8) 0.0191(7) Uani 1 1 d . . . .
C43 C 0.0435(3) 0.2960(2) 0.44864(8) 0.0196(7) Uani 1 1 d . . . .
H43 H 0.0121 0.2518 0.4655 0.023 Uiso 1 1 calc R . . .
C44 C 0.1410(3) 0.2756(2) 0.43530(8) 0.0202(7) Uani 1 1 d . . . .
C45 C 0.1869(3) 0.3400(2) 0.41052(8) 0.0166(7) Uani 1 1 d . . . .
H45 H 0.2533 0.3232 0.4017 0.020 Uiso 1 1 calc R . . .
C46 C -0.1117(3) 0.4050(3) 0.45004(9) 0.0231(7) Uani 1 1 d . . . .
C47 C 0.1975(3) 0.1829(3) 0.44838(10) 0.0297(8) Uani 1 1 d . . . .
C48 C 0.2795(2) 0.4522(2) 0.34555(8) 0.0133(6) Uani 1 1 d . . . .
C49 C 0.2491(2) 0.3644(2) 0.32682(8) 0.0148(6) Uani 1 1 d . . . .
H49 H 0.1830 0.3364 0.3313 0.018 Uiso 1 1 calc R . . .
C50 C 0.3122(3) 0.3168(2) 0.30199(8) 0.0172(6) Uani 1 1 d . . . .
C51 C 0.4108(2) 0.3539(3) 0.29537(8) 0.0185(7) Uani 1 1 d . . . .
H51 H 0.4551 0.3201 0.2790 0.022 Uiso 1 1 calc R . . .
C52 C 0.4424(2) 0.4408(3) 0.31320(8) 0.0180(7) Uani 1 1 d . . . .
C53 C 0.3776(2) 0.4899(2) 0.33737(7) 0.0154(6) Uani 1 1 d . . . .
H53 H 0.4006 0.5509 0.3487 0.018 Uiso 1 1 calc R . . .
C54 C 0.2743(3) 0.2240(3) 0.28304(9) 0.0225(7) Uani 1 1 d . . . .
C55 C 0.5462(3) 0.4839(3) 0.30599(9) 0.0280(8) Uani 1 1 d . . . .
B1 B 0.1983(3) 0.5106(3) 0.37201(8) 0.0141(6) Uani 1 1 d . . . .
C62 C 0.0064(4) 0.6935(4) 0.63533(12) 0.0480(12) Uani 1 1 d . . . .
H62 H 0.0367 0.7275 0.6155 0.058 Uiso 1 1 calc R . . .
C63 C 0.0438(4) 0.7099(4) 0.66869(13) 0.0500(12) Uani 1 1 d . . . .
H63 H 0.0988 0.7565 0.6726 0.060 Uiso 1 1 calc R . . .
C64 C 0.0000(5) 0.6572(5) 0.69662(12) 0.0749(19) Uani 1 1 d . . . .
H64 H 0.0268 0.6657 0.7200 0.090 Uiso 1 1 calc R . . .
C65 C -0.0818(4) 0.5924(5) 0.69121(13) 0.0637(16) Uani 1 1 d . . . .
H65 H -0.1119 0.5570 0.7107 0.076 Uiso 1 1 calc R . . .
C66 C -0.1191(3) 0.5795(4) 0.65804(13) 0.0489(12) Uani 1 1 d . . . .
H66 H -0.1765 0.5360 0.6542 0.059 Uiso 1 1 calc R . . .
C67 C -0.0746(4) 0.6287(4) 0.63003(12) 0.0505(12) Uani 1 1 d . . . .
H67 H -0.1000 0.6177 0.6066 0.061 Uiso 1 1 calc R . . .
C56 C 0.4798(3) 0.3857(3) 0.61850(11) 0.0391(10) Uani 1 1 d . . . .
H56 H 0.4958 0.4059 0.5948 0.047 Uiso 1 1 calc R . . .
C57 C 0.3999(3) 0.3196(3) 0.62459(11) 0.0400(10) Uani 1 1 d . . . .
H57 H 0.3606 0.2942 0.6051 0.048 Uiso 1 1 calc R . . .
C58 C 0.3766(3) 0.2897(3) 0.65904(12) 0.0416(10) Uani 1 1 d . . . .
H58 H 0.3215 0.2436 0.6634 0.050 Uiso 1 1 calc R . . .
C59 C 0.4335(4) 0.3275(3) 0.68694(11) 0.0444(11) Uani 1 1 d . . . .
H59 H 0.4182 0.3068 0.7107 0.053 Uiso 1 1 calc R . . .
C60 C 0.5132(3) 0.3953(3) 0.68072(11) 0.0403(10) Uani 1 1 d . . . .
H60 H 0.5514 0.4226 0.7001 0.048 Uiso 1 1 calc R . . .
C61 C 0.5367(3) 0.4229(3) 0.64646(12) 0.0392(10) Uani 1 1 d . . . .
H61 H 0.5925 0.4680 0.6420 0.047 Uiso 1 1 calc R . . .

loop_
_atom_site_aniso_label
_atom_site_aniso_U_11
_atom_site_aniso_U_22
_atom_site_aniso_U_33
_atom_site_aniso_U_23
_atom_site_aniso_U_13
_atom_site_aniso_U_12
Ni1 0.01865(19) 0.01686(19) 0.01259(17) -0.00038(18) 0.00086(16) -0.00545(19)
O1 0.0266(14) 0.0286(13) 0.0218(12) -0.0010(10) 0.0051(11) -0.0151(11)
O2 0.0230(13) 0.0235(12) 0.0206(11) -0.0004(10) -0.0032(10) -0.0094(10)
N1 0.0207(15) 0.0201(14) 0.0153(13) -0.0014(11) 0.0018(11) -0.0029(12)
N2 0.0203(13) 0.0149(12) 0.0156(11) -0.0018(11) 0.0031(10) -0.0020(13)
N3 0.0205(15) 0.0181(13) 0.0151(13) -0.0009(10) -0.0001(11) -0.0031(11)
C1 0.0222(18) 0.0231(18) 0.0206(16) -0.0025(14) 0.0016(14) -0.0113(15)
C2 0.0209(18) 0.032(2) 0.0232(17) -0.0040(15) 0.0050(14) -0.0093(16)
C3 0.0253(19) 0.0187(17) 0.0192(16) -0.0012(13) 0.0064(14) -0.0054(14)
C4 0.0269(19) 0.0200(16) 0.0151(15) -0.0009(13) 0.0032(13) -0.0065(15)
C5 0.036(2) 0.0256(18) 0.0171(16) 0.0015(14) 0.0050(15) -0.0058(16)
C6 0.039(2) 0.030(2) 0.0121(15) 0.0004(13) 0.0007(14) -0.0022(16)
C7 0.0302(19) 0.0210(16) 0.0185(16) -0.0030(13) -0.0038(15) -0.0022(15)
C8 0.0225(18) 0.0140(15) 0.0185(15) -0.0008(12) -0.0017(13) -0.0019(13)
C9 0.0187(17) 0.0140(15) 0.0186(15) -0.0015(12) -0.0009(13) 0.0017(13)
C10 0.0236(19) 0.0231(18) 0.0227(17) 0.0021(14) 0.0029(14) -0.0078(15)
C11 0.0225(18) 0.0203(17) 0.0184(15) 0.0007(13) 0.0012(14) -0.0100(14)
C12 0.031(2) 0.0269(19) 0.0234(18) -0.0064(15) 0.0099(15) -0.0142(16)
C13 0.034(2) 0.033(2) 0.041(2) -0.0108(18) 0.0010(18) -0.0038(18)
C14 0.054(3) 0.040(2) 0.0251(19) -0.0080(18) 0.0048(19) -0.021(2)
C15 0.036(2) 0.0258(18) 0.0222(17) 0.0066(14) -0.0074(15) -0.0158(16)
C16 0.071(3) 0.031(2) 0.0232(19) 0.0013(16) 0.004(2) -0.022(2)
C17 0.031(2) 0.030(2) 0.040(2) 0.0115(17) 0.0012(17) -0.0016(17)
C18 0.0227(16) 0.0170(14) 0.0159(13) -0.0005(13) 0.0003(12) -0.0105(16)
C19 0.030(2) 0.0257(18) 0.0218(17) -0.0008(14) -0.0023(15) -0.0071(16)
C20 0.044(2) 0.037(2) 0.029(2) 0.0048(17) -0.0144(18) -0.008(2)
C21 0.052(3) 0.047(3) 0.0145(15) 0.0004(16) -0.0035(16) -0.021(2)
C22 0.042(2) 0.038(2) 0.0196(17) -0.0062(15) 0.0099(16) -0.0132(18)
C23 0.0262(19) 0.0281(18) 0.0216(17) -0.0012(14) 0.0020(14) -0.0071(15)
F1 0.0395(13) 0.0187(10) 0.0286(10) 0.0031(8) -0.0069(9) -0.0087(9)
F2 0.0362(12) 0.0258(11) 0.0336(11) 0.0168(9) -0.0122(10) -0.0060(10)
F3 0.0339(13) 0.0349(12) 0.0333(12) 0.0093(9) 0.0136(10) -0.0065(10)
F4 0.0152(11) 0.0626(15) 0.0403(12) -0.0184(11) 0.0023(9) 0.0002(11)
F5 0.0248(10) 0.0313(11) 0.0233(10) -0.0054(8) -0.0093(8) -0.0007(9)
F6 0.0379(14) 0.0429(14) 0.0652(16) 0.0343(13) -0.0276(12) -0.0253(11)
F7 0.0294(13) 0.0647(17) 0.0580(15) -0.0294(14) -0.0184(11) 0.0169(12)
F8 0.0366(14) 0.0808(19) 0.0442(14) 0.0313(14) -0.0182(11) -0.0055(14)
F9 0.0338(13) 0.0349(13) 0.0704(17) -0.0033(12) -0.0255(12) -0.0092(11)
F10 0.044(5) 0.034(3) 0.044(5) -0.030(3) -0.014(3) 0.017(3)
F10A 0.042(5) 0.030(3) 0.047(5) -0.022(4) -0.002(4) 0.014(3)
F10B 0.048(5) 0.027(3) 0.049(5) -0.003(3) 0.000(3) 0.016(4)
F11 0.035(6) 0.023(3) 0.040(5) -0.003(3) -0.016(3) 0.009(4)
F11A 0.041(5) 0.036(3) 0.046(5) -0.012(3) -0.006(3) 0.018(3)
F11B 0.035(4) 0.043(3) 0.045(5) -0.020(3) -0.007(3) 0.018(3)
F12 0.041(5) 0.047(3) 0.046(5) -0.018(4) 0.007(3) 0.019(3)
F12A 0.042(5) 0.043(3) 0.046(5) -0.025(3) 0.001(3) 0.016(3)
F12B 0.039(4) 0.041(3) 0.044(4) -0.035(3) -0.012(3) 0.016(3)
F13 0.0380(13) 0.0457(14) 0.0362(12) -0.0193(11) 0.0191(10) -0.0061(11)
F14 0.0287(12) 0.0279(11) 0.0377(12) 0.0025(9) 0.0122(9) -0.0076(9)
F15 0.0238(11) 0.0441(13) 0.0512(14) 0.0221(11) 0.0142(10) 0.0109(10)
F16 0.0590(17) 0.0347(13) 0.0552(15) 0.0209(11) 0.0238(13) 0.0281(12)
F17 0.090(2) 0.0535(17) 0.0651(18) 0.0120(14) -0.0481(17) 0.0220(16)
F18 0.0506(16) 0.0310(13) 0.0684(17) 0.0307(12) 0.0216(13) 0.0126(12)
F19 0.0433(14) 0.0280(11) 0.0381(13) -0.0064(9) -0.0252(11) -0.0030(10)
F20 0.0431(14) 0.0169(10) 0.0417(12) 0.0014(9) -0.0142(10) -0.0034(9)
F21 0.0572(17) 0.0558(16) 0.0587(16) -0.0448(13) 0.0333(13) -0.0225(13)
F22 0.0218(11) 0.0599(16) 0.0313(11) -0.0095(11) 0.0001(9) -0.0173(10)
F23 0.0386(14) 0.0825(19) 0.0450(14) 0.0311(14) -0.0039(11) -0.0319(14)
F24 0.0187(12) 0.0702(19) 0.089(2) -0.0357(16) 0.0214(13) -0.0048(12)
C24 0.0130(15) 0.0162(15) 0.0110(14) -0.0024(12) 0.0029(11) 0.0042(13)
C25 0.0138(15) 0.0146(15) 0.0146(15) -0.0012(12) 0.0020(12) -0.0007(13)
C26 0.0189(16) 0.0122(14) 0.0139(14) -0.0002(12) 0.0036(12) 0.0003(13)
C27 0.0177(16) 0.0167(15) 0.0124(14) 0.0006(12) -0.0032(12) 0.0028(13)
C28 0.0154(16) 0.0162(15) 0.0152(15) 0.0004(12) -0.0006(12) -0.0008(13)
C29 0.0168(16) 0.0148(15) 0.0132(14) 0.0003(12) -0.0006(12) 0.0019(12)
C30 0.0230(18) 0.0194(16) 0.0211(16) 0.0054(13) -0.0009(14) -0.0019(14)
C31 0.0214(18) 0.0214(17) 0.0237(17) 0.0049(13) -0.0035(14) -0.0014(14)
C32 0.0163(16) 0.0154(15) 0.0111(14) 0.0004(12) -0.0001(12) 0.0003(13)
C33 0.0198(16) 0.0133(15) 0.0155(15) -0.0011(12) -0.0001(13) 0.0006(13)
C34 0.0220(17) 0.0188(16) 0.0171(15) 0.0008(13) -0.0066(13) -0.0022(14)
C35 0.032(2) 0.0208(17) 0.0177(16) -0.0061(13) -0.0083(15) 0.0002(15)
C36 0.034(2) 0.0191(17) 0.0193(16) -0.0056(13) -0.0022(15) 0.0036(15)
C37 0.0233(18) 0.0197(16) 0.0161(15) -0.0009(12) -0.0048(14) 0.0027(14)
C38 0.0237(19) 0.0270(18) 0.0229(17) -0.0031(14) -0.0071(15) -0.0031(16)
C39 0.047(3) 0.028(2) 0.031(2) -0.0144(17) -0.011(2) 0.009(2)
C40 0.0167(16) 0.0128(15) 0.0117(14) -0.0012(11) -0.0013(12) 0.0002(13)
C41 0.0185(16) 0.0146(15) 0.0117(14) -0.0007(12) -0.0008(12) 0.0035(13)
C42 0.0213(17) 0.0196(17) 0.0164(15) -0.0011(13) 0.0033(13) 0.0013(14)
C43 0.0271(19) 0.0168(16) 0.0148(15) 0.0041(13) 0.0032(14) -0.0016(14)
C44 0.0288(19) 0.0170(16) 0.0149(15) 0.0031(13) -0.0038(14) 0.0017(14)
C45 0.0175(17) 0.0197(16) 0.0126(14) 0.0013(12) -0.0004(13) 0.0026(14)
C46 0.0250(19) 0.0196(17) 0.0247(17) 0.0016(14) 0.0062(15) -0.0015(15)
C47 0.035(2) 0.0267(19) 0.0277(19) 0.0121(15) 0.0036(17) 0.0079(18)
C48 0.0125(16) 0.0145(15) 0.0129(14) 0.0014(12) -0.0024(11) 0.0033(12)
C49 0.0136(15) 0.0169(15) 0.0139(14) 0.0021(12) -0.0006(12) 0.0011(13)
C50 0.0212(17) 0.0157(15) 0.0146(14) -0.0015(12) -0.0032(13) 0.0009(14)
C51 0.0180(17) 0.0242(17) 0.0133(14) -0.0007(13) 0.0026(13) 0.0030(14)
C52 0.0149(16) 0.0221(17) 0.0170(15) 0.0039(13) 0.0013(12) -0.0002(14)
C53 0.0153(15) 0.0181(16) 0.0128(13) -0.0001(13) -0.0020(11) -0.0012(14)
C54 0.0222(19) 0.0249(18) 0.0203(16) -0.0072(14) 0.0029(14) 0.0001(15)
C55 0.0191(17) 0.041(2) 0.0240(17) -0.0009(16) 0.0035(14) -0.0053(17)
B1 0.0154(16) 0.0145(16) 0.0126(13) 0.0013(13) -0.0028(13) 0.0016(16)
C62 0.048(3) 0.055(3) 0.041(2) 0.019(2) 0.008(2) 0.005(2)
C63 0.045(3) 0.052(3) 0.053(3) -0.016(2) 0.005(2) 0.001(2)
C64 0.066(4) 0.134(6) 0.024(2) -0.011(3) 0.002(2) 0.016(4)
C65 0.058(3) 0.086(4) 0.046(3) 0.031(3) 0.023(3) 0.014(3)
C66 0.034(2) 0.045(3) 0.068(3) 0.000(2) 0.013(2) 0.009(2)
C67 0.043(3) 0.076(4) 0.033(2) 0.004(2) -0.007(2) 0.008(3)
C56 0.048(3) 0.038(2) 0.032(2) -0.0005(19) 0.006(2) 0.016(2)
C57 0.051(3) 0.028(2) 0.041(2) -0.0099(18) -0.013(2) 0.011(2)
C58 0.041(3) 0.028(2) 0.055(3) 0.007(2) -0.010(2) 0.0050(19)
C59 0.051(3) 0.052(3) 0.031(2) 0.016(2) -0.005(2) 0.015(2)
C60 0.041(3) 0.042(2) 0.038(2) -0.0088(19) -0.017(2) 0.010(2)
C61 0.031(2) 0.030(2) 0.056(3) -0.001(2) 0.0008(19) 0.0081(18)

loop_
_atom_type_symbol
_atom_type_description
_atom_type_scat_dispersion_real
_atom_type_scat_dispersion_imag
_atom_type_scat_source
C C 0.0033 0.0016 'International Tables Vol C Tables 4.2.6.8 and 6.1.1.4'
H H 0.0000 0.0000 'International Tables Vol C Tables 4.2.6.8 and 6.1.1.4'
B B 0.0013 0.0007 'International Tables Vol C Tables 4.2.6.8 and 6.1.1.4'
F F 0.0171 0.0103 'International Tables Vol C Tables 4.2.6.8 and 6.1.1.4'
N N 0.0061 0.0033 'International Tables Vol C Tables 4.2.6.8 and 6.1.1.4'
Ni Ni 0.3393 1.1124 'International Tables Vol C Tables 4.2.6.8 and 6.1.1.4'
O O 0.0106 0.0060 'International Tables Vol C Tables 4.2.6.8 and 6.1.1.4'

loop_
_geom_angle_atom_site_label_1
_geom_angle_atom_site_label_2
_geom_angle_atom_site_label_3
_geom_angle
N1 Ni1 N2 81.60(11)
N1 Ni1 N3 162.99(11)
N3 Ni1 N2 81.39(11)
C18 Ni1 N1 98.22(12)
C18 Ni1 N2 179.40(13)
C18 Ni1 N3 98.78(12)
C3 O1 C2 104.9(2)
C9 O2 C10 105.0(2)
C1 N1 Ni1 137.6(2)
C3 N1 Ni1 114.1(2)
C3 N1 C1 108.2(3)
C4 N2 Ni1 118.8(2)
C8 N2 Ni1 119.2(2)
C8 N2 C4 121.9(3)
C9 N3 Ni1 114.2(2)
C9 N3 C11 108.3(3)
C11 N3 Ni1 137.5(2)
N1 C1 C2 101.7(3)
N1 C1 C12 110.5(3)
C12 C1 C2 115.2(3)
O1 C2 C1 104.9(3)
O1 C3 C4 123.3(3)
N1 C3 O1 118.4(3)
N1 C3 C4 118.4(3)
N2 C4 C3 107.0(3)
N2 C4 C5 120.8(3)
C5 C4 C3 132.2(3)
C6 C5 C4 117.5(3)
C5 C6 C7 121.4(3)
C6 C7 C8 117.3(3)
N2 C8 C7 121.1(3)
N2 C8 C9 106.8(3)
C7 C8 C9 132.1(3)
O2 C9 C8 122.8(3)
N3 C9 O2 118.8(3)
N3 C9 C8 118.4(3)
O2 C10 C11 105.4(3)
N3 C11 C10 101.7(2)
N3 C11 C15 111.9(3)
C15 C11 C10 115.9(3)
C13 C12 C1 113.0(3)
C13 C12 C14 111.9(3)
C14 C12 C1 110.1(3)
C16 C15 C11 110.8(3)
C16 C15 C17 111.6(3)
C17 C15 C11 112.6(3)
C19 C18 Ni1 120.6(2)
C23 C18 Ni1 121.5(3)
C23 C18 C19 117.9(3)
C20 C19 C18 121.1(3)
C21 C20 C19 120.2(4)
C20 C21 C22 120.1(3)
C21 C22 C23 119.9(4)
C18 C23 C22 120.8(3)
C25 C24 C29 115.9(3)
C25 C24 B1 120.5(3)
C29 C24 B1 123.2(3)
C26 C25 C24 122.1(3)
C25 C26 C30 119.3(3)
C27 C26 C25 120.7(3)
C27 C26 C30 119.9(3)
C28 C27 C26 118.2(3)
C27 C28 C29 121.0(3)
C27 C28 C31 117.7(3)
C29 C28 C31 121.2(3)
C28 C29 C24 122.1(3)
F1 C30 F2 106.2(3)
F1 C30 F3 106.2(3)
F1 C30 C26 112.5(3)
F2 C30 C26 112.5(3)
F3 C30 F2 106.4(3)
F3 C30 C26 112.5(3)
F4 C31 C28 111.3(3)
F5 C31 F4 104.7(3)
F5 C31 C28 112.7(3)
F6 C31 F4 107.7(3)
F6 C31 F5 106.4(3)
F6 C31 C28 113.5(3)
C33 C32 B1 121.7(3)
C37 C32 C33 115.4(3)
C37 C32 B1 122.7(3)
C34 C33 C32 122.8(3)
C33 C34 C35 120.3(3)
C33 C34 C38 120.6(3)
C35 C34 C38 119.1(3)
C36 C35 C34 118.3(3)
C35 C36 C37 120.7(3)
C35 C36 C39 120.0(3)
C37 C36 C39 119.2(3)
C32 C37 C36 122.5(3)
F7 C38 C34 112.2(3)
F8 C38 F7 106.2(3)
F8 C38 F9 106.6(3)
F8 C38 C34 113.3(3)
F9 C38 F7 105.3(3)
F9 C38 C34 112.6(3)
F10 C39 F11 103.1(7)
F10 C39 C36 113.4(5)
F10A C39 C36 104.4(7)
F10B C39 F11B 100.3(9)
F10B C39 F12B 113.0(7)
F10B C39 C36 112.3(8)
F11 C39 C36 109.8(7)
F11A C39 F10A 105.8(12)
F11A C39 F12A 115.1(11)
F11A C39 C36 117.4(8)
F11B C39 C36 112.6(6)
F12 C39 F10 112.0(7)
F12 C39 F11 104.2(8)
F12 C39 C36 113.5(7)
F12A C39 F10A 103.7(10)
F12A C39 C36 108.9(7)
F12B C39 F11B 100.6(6)
F12B C39 C36 116.3(5)
C41 C40 B1 122.3(3)
C45 C40 C41 115.6(3)
C45 C40 B1 121.8(3)
C42 C41 C40 122.5(3)
C41 C42 C46 120.9(3)
C43 C42 C41 120.7(3)
C43 C42 C46 118.5(3)
C42 C43 C44 117.9(3)
C43 C44 C47 119.0(3)
C45 C44 C43 121.1(3)
C45 C44 C47 119.9(3)
C44 C45 C40 122.2(3)
F13 C46 F14 105.9(3)
F13 C46 F15 106.4(3)
F13 C46 C42 113.0(3)
F14 C46 C42 112.3(3)
F15 C46 F14 105.6(3)
F15 C46 C42 113.0(3)
F16 C47 F18 106.6(3)
F16 C47 C44 112.5(3)
F17 C47 F16 106.5(3)
F17 C47 F18 106.2(3)
F17 C47 C44 111.8(3)
F18 C47 C44 112.8(3)
C49 C48 C53 115.8(3)
C49 C48 B1 120.2(3)
C53 C48 B1 123.8(3)
C50 C49 C48 122.4(3)
C49 C50 C51 120.6(3)
C49 C50 C54 119.2(3)
C51 C50 C54 120.2(3)
C52 C51 C50 118.3(3)
C51 C52 C53 120.8(3)
C51 C52 C55 119.6(3)
C53 C52 C55 119.6(3)
C52 C53 C48 122.1(3)
F19 C54 C50 111.5(3)
F20 C54 F19 105.4(3)
F20 C54 C50 112.9(3)
F21 C54 F19 107.4(3)
F21 C54 F20 106.2(3)
F21 C54 C50 113.0(3)
F22 C55 F23 105.8(3)
F22 C55 C52 112.8(3)
F23 C55 C52 112.1(3)
F24 C55 F22 106.6(3)
F24 C55 F23 106.2(3)
F24 C55 C52 112.8(3)
C24 B1 C32 112.5(2)
C24 B1 C40 113.3(3)
C40 B1 C32 105.1(2)
C48 B1 C24 102.6(2)
C48 B1 C32 112.4(3)
C48 B1 C40 111.2(3)
C63 C62 C67 120.5(4)
C62 C63 C64 118.2(5)
C65 C64 C63 121.1(5)
C66 C65 C64 119.5(5)
C65 C66 C67 120.1(5)
C66 C67 C62 120.6(4)
C57 C56 C61 120.3(4)
C56 C57 C58 120.0(4)
C59 C58 C57 119.4(4)
C58 C59 C60 120.4(4)
C61 C60 C59 119.6(4)
C60 C61 C56 120.2(4)

loop_
_geom_bond_atom_site_label_1
_geom_bond_atom_site_label_2
_geom_bond_distance
Ni1 N1 1.892(3)
Ni1 N2 1.898(2)
Ni1 N3 1.896(3)
Ni1 C18 1.881(3)
O1 C2 1.474(4)
O1 C3 1.326(4)
O2 C9 1.326(4)
O2 C10 1.466(4)
N1 C1 1.473(4)
N1 C3 1.290(4)
N2 C4 1.333(4)
N2 C8 1.328(4)
N3 C9 1.285(4)
N3 C11 1.474(4)
C1 C2 1.544(4)
C1 C12 1.534(5)
C3 C4 1.470(5)
C4 C5 1.388(4)
C5 C6 1.387(5)
C6 C7 1.387(5)
C7 C8 1.387(4)
C8 C9 1.475(4)
C10 C11 1.548(5)
C11 C15 1.524(5)
C12 C13 1.521(5)
C12 C14 1.523(5)
C15 C16 1.521(5)
C15 C17 1.521(5)
C18 C19 1.394(5)
C18 C23 1.387(5)
C19 C20 1.384(5)
C20 C21 1.370(6)
C21 C22 1.373(6)
C22 C23 1.397(5)
F1 C30 1.339(4)
F2 C30 1.347(4)
F3 C30 1.342(4)
F4 C31 1.344(4)
F5 C31 1.342(4)
F6 C31 1.326(4)
F7 C38 1.334(4)
F8 C38 1.322(4)
F9 C38 1.329(4)
F10 C39 1.340(9)
F10A C39 1.460(18)
F10B C39 1.289(18)
F11 C39 1.440(17)
F11A C39 1.206(19)
F11B C39 1.447(14)
F12 C39 1.274(14)
F12A C39 1.285(14)
F12B C39 1.323(9)
F13 C46 1.339(4)
F14 C46 1.344(4)
F15 C46 1.342(4)
F16 C47 1.327(4)
F17 C47 1.326(5)
F18 C47 1.332(4)
F19 C54 1.339(4)
F20 C54 1.339(4)
F21 C54 1.325(4)
F22 C55 1.335(4)
F23 C55 1.335(4)
F24 C55 1.332(4)
C24 C25 1.402(4)
C24 C29 1.404(4)
C24 B1 1.640(4)
C25 C26 1.394(4)
C26 C27 1.388(4)
C26 C30 1.489(4)
C27 C28 1.385(4)
C28 C29 1.390(4)
C28 C31 1.493(5)
C32 C33 1.402(4)
C32 C37 1.391(4)
C32 B1 1.642(4)
C33 C34 1.388(4)
C34 C35 1.390(5)
C34 C38 1.496(5)
C35 C36 1.380(5)
C36 C37 1.396(5)
C36 C39 1.494(5)
C40 C41 1.401(4)
C40 C45 1.397(4)
C40 B1 1.642(4)
C41 C42 1.392(4)
C42 C43 1.385(4)
C42 C46 1.489(5)
C43 C44 1.390(5)
C44 C45 1.389(4)
C44 C47 1.497(5)
C48 C49 1.401(4)
C48 C53 1.402(4)
C48 B1 1.637(4)
C49 C50 1.388(4)
C50 C51 1.392(5)
C50 C54 1.490(4)
C51 C52 1.380(5)
C52 C53 1.394(4)
C52 C55 1.488(5)
C62 C63 1.359(6)
C62 C67 1.366(7)
C63 C64 1.376(7)
C64 C65 1.375(8)
C65 C66 1.345(7)
C66 C67 1.360(6)
C56 C57 1.370(6)
C56 C61 1.371(6)
C57 C58 1.382(6)
C58 C59 1.373(6)
C59 C60 1.383(6)
C60 C61 1.368(6)
